data_2242491
loop_
_publ_author_name
'Zainuri, Dian Alwani'
'Razak, Ibrahim Abdul'
'Arshad, Suhana'

_publ_section_title
;
 Molecular structure, DFT studies and Hirshfeld analysis of anthracenyl
 chalcone derivatives
;
_journal_coeditor_code LH5873
_journal_issue 6
_journal_name_full 'Acta Crystallographica Section E'
_journal_page_first 780
_journal_page_last 785
_journal_paper_doi 10.1107/S2056989018006527
_journal_volume 74
_journal_year 2018
_chemical_formula_iupac 'C28 H25 N O'
_chemical_formula_moiety 'C28 H25 N O'
_chemical_formula_sum 'C28 H25 N O'
_chemical_formula_weight 391.49
_chemical_name_systematic
;
(<i>E</i>)-1-(Anthracen-9-yl)-3-[4-(piperidin-1-yl)phenyl]prop-2-en-1-one
;
_space_group_crystal_system triclinic
_space_group_IT_number 2
_space_group_name_Hall '-P 1'
_space_group_name_H-M_alt 'P -1'
_symmetry_space_group_name_Hall '-P 1'
_symmetry_space_group_name_H-M 'P -1'
_atom_sites_solution_hydrogens geom
_audit_creation_method SHELXL-2014/7
_cell_angle_alpha 106.553(4)
_cell_angle_beta 101.572(4)
_cell_angle_gamma 94.385(4)
_cell_formula_units_Z 2
_cell_length_a 8.0535(15)
_cell_length_b 9.0457(17)
_cell_length_c 15.352(3)
_cell_measurement_reflns_used 1764
_cell_measurement_temperature 296(2)
_cell_measurement_theta_max 19.58
_cell_measurement_theta_min 2.36
_cell_volume 1039.6(3)
_computing_cell_refinement
;
SAINT (Bruker, 2009)
;
_computing_data_collection
;
APEX2 (Bruker, 2009)
;
_computing_data_reduction
;
SAINT (Bruker, 2009)
;
_computing_molecular_graphics
;
SHELXTL (Sheldrick, 2008)
;
_computing_publication_material
;
SHELXTL (Sheldrick, 2008) and PLATON (Spek, 2009)
;
_computing_structure_refinement
;
SHELXL2014 (Sheldrick, 2015)
;
_computing_structure_solution
;
SHELXTL (Sheldrick, 2008)
;
_diffrn_ambient_temperature 296(2)
_diffrn_measured_fraction_theta_full 1.000
_diffrn_measured_fraction_theta_max 0.995
_diffrn_measurement_device_type
;
Bruker SMART APEXII DUO CCD area-detector
;
_diffrn_measurement_method '\f and \w scans'
_diffrn_radiation_type MoK\a
_diffrn_radiation_wavelength 0.71073
_diffrn_reflns_av_R_equivalents 0.0791
_diffrn_reflns_limit_h_max 10
_diffrn_reflns_limit_h_min -10
_diffrn_reflns_limit_k_max 11
_diffrn_reflns_limit_k_min -11
_diffrn_reflns_limit_l_max 19
_diffrn_reflns_limit_l_min -19
_diffrn_reflns_number 27976
_diffrn_reflns_theta_full 25.242
_diffrn_reflns_theta_max 27.612
_diffrn_reflns_theta_min 1.423
_exptl_absorpt_coefficient_mu 0.075
_exptl_absorpt_correction_T_max 0.9719
_exptl_absorpt_correction_T_min 0.7237
_exptl_absorpt_correction_type multi-scan
_exptl_absorpt_process_details
;
(<i>SADABS</i>; Bruker, 2009)
;
_exptl_crystal_colour yellow
_exptl_crystal_density_diffrn 1.251
_exptl_crystal_description plate
_exptl_crystal_F_000 416
_exptl_crystal_size_max 0.642
_exptl_crystal_size_mid 0.229
_exptl_crystal_size_min 0.097
_refine_diff_density_max 0.257
_refine_diff_density_min -0.188
_refine_ls_extinction_method none
_refine_ls_goodness_of_fit_ref 1.008
_refine_ls_hydrogen_treatment constr
_refine_ls_matrix_type full
_refine_ls_number_parameters 271
_refine_ls_number_reflns 4812
_refine_ls_number_restraints 0
_refine_ls_restrained_S_all 1.008
_refine_ls_R_factor_all 0.1534
_refine_ls_R_factor_gt 0.0682
_refine_ls_shift/su_max 0.000
_refine_ls_shift/su_mean 0.000
_refine_ls_structure_factor_coef Fsqd
_refine_ls_weighting_details 'w=1/[\s^2^(Fo^2^)+(0.1150P)^2^+0.0669P] where P=(Fo^2^+2Fc^2^)/3'
_refine_ls_weighting_scheme calc
_refine_ls_wR_factor_gt 0.1798
_refine_ls_wR_factor_ref 0.2455
_reflns_number_gt 2122
_reflns_number_total 4812
_reflns_threshold_expression 'I > 2\s(I)'
_cod_data_source_file lh5873sup1.cif
_cod_data_source_block I
_cod_database_code 2242491
_shelx_space_group_comment
;
The symmetry employed for this shelxl refinement is uniquely defined
by the following loop, which should always be used as a source of
symmetry information in preference to the above space-group names.
They are only intended as comments.
;
_shelx_estimated_absorpt_t_min 0.953
_shelx_estimated_absorpt_t_max 0.993

loop_
_space_group_symop_operation_xyz
'x, y, z'
'-x, -y, -z'

loop_
_atom_site_type_symbol
_atom_site_label
_atom_site_fract_x
_atom_site_fract_y
_atom_site_fract_z
_atom_site_U_iso_or_equiv
_atom_site_adp_type
_atom_site_calc_flag
_atom_site_occupancy
O O1 -0.3955(3) 0.4115(3) 0.73584(14) 0.0949(8) Uani d 1
N N1 0.6347(3) 0.8072(2) 1.09764(14) 0.0575(6) Uani d 1
C C1 -0.2379(3) 0.4582(3) 0.57411(17) 0.0542(6) Uani d 1
C C2 -0.1842(3) 0.3116(3) 0.5702(2) 0.0694(8) Uani d 1
H H1 -0.1747 0.2771 0.6224 0.083 Uiso calc 1
C C3 -0.1466(4) 0.2206(4) 0.4920(2) 0.0848(9) Uani d 1
H H2 -0.1098 0.1253 0.4912 0.102 Uiso calc 1
C C4 -0.1627(4) 0.2695(4) 0.4119(2) 0.0884(10) Uani d 1
H H3 -0.1375 0.2059 0.3583 0.106 Uiso calc 1
C C5 -0.2139(4) 0.4060(4) 0.4123(2) 0.0788(9) Uani d 1
H H4 -0.2249 0.4360 0.3585 0.095 Uiso calc 1
C C6 -0.2517(3) 0.5066(3) 0.49269(16) 0.0575(7) Uani d 1
C C7 -0.3004(3) 0.6497(3) 0.49477(18) 0.0632(7) Uani d 1
H H5 -0.3109 0.6799 0.4411 0.076 Uiso calc 1
C C8 -0.3343(3) 0.7503(3) 0.57345(18) 0.0579(7) Uani d 1
C C9 -0.3802(3) 0.8996(4) 0.5773(2) 0.0726(8) Uani d 1
H H6 -0.3851 0.9339 0.5253 0.087 Uiso calc 1
C C10 -0.4167(4) 0.9924(4) 0.6537(3) 0.0812(9) Uani d 1
H H10 -0.4481 1.0895 0.6542 0.097 Uiso calc 1
C C11 -0.4080(4) 0.9442(4) 0.7330(2) 0.0791(9) Uani d 1
H H11 -0.4349 1.0089 0.7857 0.095 Uiso calc 1
C C12 -0.3612(3) 0.8049(3) 0.73383(19) 0.0657(7) Uani d 1
H H12 -0.3546 0.7758 0.7877 0.079 Uiso calc 1
C C13 -0.3216(3) 0.7014(3) 0.65471(16) 0.0533(6) Uani d 1
C C14 -0.2753(3) 0.5560(3) 0.65304(16) 0.0529(6) Uani d 1
C C15 -0.2738(3) 0.5015(3) 0.73695(17) 0.0604(7) Uani d 1
C C16 -0.1294(3) 0.5534(3) 0.81633(17) 0.0610(7) Uani d 1
H H16 -0.1401 0.5308 0.8705 0.073 Uiso calc 1
C C17 0.0172(3) 0.6311(3) 0.81710(17) 0.0550(6) Uani d 1
H H17 0.0211 0.6584 0.7635 0.066 Uiso calc 1
C C18 0.1718(3) 0.6790(3) 0.89032(16) 0.0519(6) Uani d 1
C C19 0.3209(3) 0.7416(3) 0.87506(18) 0.0667(8) Uani d 1
H H19 0.3190 0.7560 0.8173 0.080 Uiso calc 1
C C20 0.4712(3) 0.7833(3) 0.94162(18) 0.0680(8) Uani d 1
H H20 0.5679 0.8259 0.9279 0.082 Uiso calc 1
C C21 0.4836(3) 0.7640(3) 1.02901(16) 0.0516(6) Uani d 1
C C22 0.3322(3) 0.7030(3) 1.04536(17) 0.0610(7) Uani d 1
H H22 0.3334 0.6892 1.1032 0.073 Uiso calc 1
C C23 0.1831(3) 0.6632(3) 0.97861(17) 0.0611(7) Uani d 1
H H23 0.0850 0.6240 0.9927 0.073 Uiso calc 1
C C24 0.7882(3) 0.8619(4) 1.0742(2) 0.0757(9) Uani d 1
H H24A 0.7613 0.9339 1.0389 0.091 Uiso calc 1
H H24B 0.8275 0.7740 1.0346 0.091 Uiso calc 1
C C25 0.9284(4) 0.9408(4) 1.1579(2) 0.0930(11) Uani d 1
H H25A 0.8976 1.0392 1.1913 0.112 Uiso calc 1
H H25B 1.0317 0.9634 1.1378 0.112 Uiso calc 1
C C26 0.9649(4) 0.8453(4) 1.2232(2) 0.0958(11) Uani d 1
H H26A 1.0141 0.7547 1.1941 0.115 Uiso calc 1
H H26B 1.0468 0.9066 1.2800 0.115 Uiso calc 1
C C27 0.8026(4) 0.7947(4) 1.2463(2) 0.0897(10) Uani d 1
H H27A 0.8248 0.7249 1.2836 0.108 Uiso calc 1
H H27B 0.7629 0.8850 1.2832 0.108 Uiso calc 1
C C28 0.6666(4) 0.7140(4) 1.1604(2) 0.0755(9) Uani d 1
H H28A 0.7004 0.6167 1.1277 0.091 Uiso calc 1
H H28B 0.5614 0.6895 1.1782 0.091 Uiso calc 1

loop_
_atom_site_aniso_label
_atom_site_aniso_U_11
_atom_site_aniso_U_22
_atom_site_aniso_U_33
_atom_site_aniso_U_12
_atom_site_aniso_U_13
_atom_site_aniso_U_23
O1 0.0856(14) 0.1238(18) 0.0697(13) -0.0401(13) 0.0025(11) 0.0461(13)
N1 0.0538(12) 0.0678(14) 0.0501(12) 0.0009(10) 0.0081(10) 0.0215(10)
C1 0.0478(14) 0.0621(17) 0.0490(15) -0.0043(12) 0.0073(11) 0.0170(13)
C2 0.0658(18) 0.0722(19) 0.0683(19) -0.0012(15) 0.0129(15) 0.0236(15)
C3 0.085(2) 0.069(2) 0.090(2) 0.0049(16) 0.0221(19) 0.0092(19)
C4 0.091(2) 0.093(3) 0.066(2) -0.003(2) 0.0264(18) -0.0005(19)
C5 0.080(2) 0.094(2) 0.0528(17) -0.0077(19) 0.0148(15) 0.0124(17)
C6 0.0506(14) 0.0739(18) 0.0416(14) -0.0052(13) 0.0062(11) 0.0145(13)
C7 0.0575(16) 0.088(2) 0.0448(15) -0.0011(15) 0.0026(12) 0.0307(15)
C8 0.0485(14) 0.0717(18) 0.0531(16) -0.0001(13) 0.0063(12) 0.0249(14)
C9 0.0624(17) 0.084(2) 0.078(2) 0.0066(16) 0.0074(15) 0.0418(18)
C10 0.0686(19) 0.077(2) 0.096(3) 0.0075(16) 0.0124(18) 0.027(2)
C11 0.0720(19) 0.079(2) 0.075(2) 0.0070(17) 0.0159(16) 0.0079(17)
C12 0.0608(17) 0.0736(19) 0.0567(17) -0.0009(14) 0.0121(13) 0.0146(15)
C13 0.0425(13) 0.0679(17) 0.0446(14) -0.0048(12) 0.0042(11) 0.0169(13)
C14 0.0476(14) 0.0642(16) 0.0433(14) -0.0082(12) 0.0044(11) 0.0196(12)
C15 0.0612(16) 0.0677(17) 0.0519(15) -0.0027(14) 0.0111(13) 0.0223(13)
C16 0.0687(17) 0.0704(17) 0.0447(14) -0.0022(14) 0.0075(13) 0.0257(13)
C17 0.0633(16) 0.0592(15) 0.0445(14) 0.0049(13) 0.0091(12) 0.0221(12)
C18 0.0569(15) 0.0563(15) 0.0434(14) 0.0056(12) 0.0109(12) 0.0178(11)
C19 0.0674(17) 0.088(2) 0.0476(15) -0.0017(15) 0.0129(14) 0.0283(14)
C20 0.0586(16) 0.092(2) 0.0555(17) -0.0045(15) 0.0151(14) 0.0292(15)
C21 0.0545(15) 0.0567(15) 0.0450(14) 0.0055(12) 0.0129(12) 0.0178(11)
C22 0.0630(17) 0.0770(18) 0.0419(14) -0.0010(14) 0.0112(13) 0.0205(13)
C23 0.0563(15) 0.0764(18) 0.0519(15) -0.0021(13) 0.0145(13) 0.0232(13)
C24 0.0600(17) 0.095(2) 0.073(2) -0.0034(16) 0.0141(15) 0.0316(17)
C25 0.0672(19) 0.103(2) 0.105(3) -0.0109(18) -0.0082(19) 0.052(2)
C26 0.065(2) 0.109(3) 0.108(3) -0.0009(18) -0.0116(18) 0.049(2)
C27 0.074(2) 0.122(3) 0.076(2) 0.0079(19) -0.0034(17) 0.051(2)
C28 0.0664(18) 0.087(2) 0.078(2) 0.0026(15) 0.0066(15) 0.0422(17)

loop_
_atom_type_symbol
_atom_type_description
_atom_type_scat_dispersion_real
_atom_type_scat_dispersion_imag
_atom_type_scat_source
C C 0.0033 0.0016 'International Tables Vol C Tables 4.2.6.8 and 6.1.1.4'
H H 0.0000 0.0000 'International Tables Vol C Tables 4.2.6.8 and 6.1.1.4'
O O 0.0106 0.0060 'International Tables Vol C Tables 4.2.6.8 and 6.1.1.4'
N N 0.0061 0.0033 'International Tables Vol C Tables 4.2.6.8 and 6.1.1.4'

loop_
_geom_angle_atom_site_label_1
_geom_angle_atom_site_label_2
_geom_angle_atom_site_label_3
_geom_angle
C21 N1 C24 118.4(2)
C21 N1 C28 117.4(2)
C24 N1 C28 113.0(2)
C14 C1 C2 123.1(2)
C14 C1 C6 119.1(2)
C2 C1 C6 117.7(2)
C3 C2 C1 121.2(3)
C3 C2 H1 119.4
C1 C2 H1 119.4
C2 C3 C4 120.3(3)
C2 C3 H2 119.9
C4 C3 H2 119.9
C5 C4 C3 120.5(3)
C5 C4 H3 119.7
C3 C4 H3 119.7
C4 C5 C6 121.4(3)
C4 C5 H4 119.3
C6 C5 H4 119.3
C7 C6 C5 122.0(3)
C7 C6 C1 119.2(2)
C5 C6 C1 118.8(3)
C6 C7 C8 122.5(2)
C6 C7 H5 118.7
C8 C7 H5 118.7
C7 C8 C9 123.1(3)
C7 C8 C13 118.3(3)
C9 C8 C13 118.6(3)
C10 C9 C8 121.6(3)
C10 C9 H6 119.2
C8 C9 H6 119.2
C9 C10 C11 120.1(3)
C9 C10 H10 119.9
C11 C10 H10 119.9
C12 C11 C10 120.7(3)
C12 C11 H11 119.7
C10 C11 H11 119.7
C11 C12 C13 121.7(3)
C11 C12 H12 119.2
C13 C12 H12 119.2
C14 C13 C12 123.0(2)
C14 C13 C8 119.8(2)
C12 C13 C8 117.3(3)
C1 C14 C13 121.1(2)
C1 C14 C15 119.6(2)
C13 C14 C15 119.2(2)
O1 C15 C16 121.0(2)
O1 C15 C14 118.7(2)
C16 C15 C14 120.2(2)
C17 C16 C15 124.3(2)
C17 C16 H16 117.9
C15 C16 H16 117.9
C16 C17 C18 128.4(2)
C16 C17 H17 115.8
C18 C17 H17 115.8
C19 C18 C23 115.7(2)
C19 C18 C17 120.8(2)
C23 C18 C17 123.5(2)
C20 C19 C18 122.5(2)
C20 C19 H19 118.8
C18 C19 H19 118.8
C19 C20 C21 121.9(2)
C19 C20 H20 119.1
C21 C20 H20 119.1
N1 C21 C20 122.6(2)
N1 C21 C22 121.5(2)
C20 C21 C22 115.9(2)
C23 C22 C21 121.6(2)
C23 C22 H22 119.2
C21 C22 H22 119.2
C22 C23 C18 122.5(2)
C22 C23 H23 118.8
C18 C23 H23 118.8
N1 C24 C25 112.8(2)
N1 C24 H24A 109.0
C25 C24 H24A 109.0
N1 C24 H24B 109.0
C25 C24 H24B 109.0
H24A C24 H24B 107.8
C24 C25 C26 113.0(3)
C24 C25 H25A 109.0
C26 C25 H25A 109.0
C24 C25 H25B 109.0
C26 C25 H25B 109.0
H25A C25 H25B 107.8
C27 C26 C25 109.6(2)
C27 C26 H26A 109.8
C25 C26 H26A 109.8
C27 C26 H26B 109.8
C25 C26 H26B 109.8
H26A C26 H26B 108.2
C28 C27 C26 111.7(3)
C28 C27 H27A 109.3
C26 C27 H27A 109.3
C28 C27 H27B 109.3
C26 C27 H27B 109.3
H27A C27 H27B 107.9
N1 C28 C27 112.6(2)
N1 C28 H28A 109.1
C27 C28 H28A 109.1
N1 C28 H28B 109.1
C27 C28 H28B 109.1
H28A C28 H28B 107.8

loop_
_geom_bond_atom_site_label_1
_geom_bond_atom_site_label_2
_geom_bond_distance
O1 C15 1.219(3)
N1 C21 1.386(3)
N1 C24 1.445(3)
N1 C28 1.449(3)
C1 C14 1.385(3)
C1 C2 1.415(4)
C1 C6 1.425(3)
C2 C3 1.354(4)
C2 H1 0.9300
C3 C4 1.406(4)
C3 H2 0.9300
C4 C5 1.331(4)
C4 H3 0.9300
C5 C6 1.413(4)
C5 H4 0.9300
C6 C7 1.375(4)
C7 C8 1.380(4)
C7 H5 0.9300
C8 C9 1.415(4)
C8 C13 1.426(3)
C9 C10 1.336(4)
C9 H6 0.9300
C10 C11 1.396(4)
C10 H10 0.9300
C11 C12 1.345(4)
C11 H11 0.9300
C12 C13 1.417(3)
C12 H12 0.9300
C13 C14 1.389(3)
C14 C15 1.503(3)
C15 C16 1.442(3)
C16 C17 1.323(3)
C16 H16 0.9300
C17 C18 1.442(3)
C17 H17 0.9300
C18 C19 1.379(3)
C18 C23 1.389(3)
C19 C20 1.366(3)
C19 H19 0.9300
C20 C21 1.387(3)
C20 H20 0.9300
C21 C22 1.398(3)
C22 C23 1.361(3)
C22 H22 0.9300
C23 H23 0.9300
C24 C25 1.486(4)
C24 H24A 0.9700
C24 H24B 0.9700
C25 C26 1.500(4)
C25 H25A 0.9700
C25 H25B 0.9700
C26 C27 1.493(4)
C26 H26A 0.9700
C26 H26B 0.9700
C27 C28 1.491(4)
C27 H27A 0.9700
C27 H27B 0.9700
C28 H28A 0.9700
C28 H28B 0.9700

loop_
_geom_hbond_atom_site_label_D
_geom_hbond_atom_site_label_H
_geom_hbond_atom_site_label_A
_geom_hbond_site_symmetry_A
_geom_hbond_distance_DH
_geom_hbond_distance_HA
_geom_hbond_distance_DA
_geom_hbond_angle_DHA
_geom_hbond_publ_flag
C28 H28B O1 2_567 0.9700 2.3600 3.262(4) 154.00 yes
C28 H28A Cg1 2_667 0.9700 2.9500 3.861(4) 157.00 yes

loop_
_geom_torsion_atom_site_label_1
_geom_torsion_atom_site_label_2
_geom_torsion_atom_site_label_3
_geom_torsion_atom_site_label_4
_geom_torsion
C14 C1 C2 C3 -179.0(2)
C6 C1 C2 C3 0.3(4)
C1 C2 C3 C4 -1.0(5)
C2 C3 C4 C5 0.5(5)
C3 C4 C5 C6 0.6(5)
C4 C5 C6 C7 178.3(3)
C4 C5 C6 C1 -1.3(4)
C14 C1 C6 C7 0.6(4)
C2 C1 C6 C7 -178.8(2)
C14 C1 C6 C5 -179.8(2)
C2 C1 C6 C5 0.8(3)
C5 C6 C7 C8 -178.6(2)
C1 C6 C7 C8 1.0(4)
C6 C7 C8 C9 178.3(2)
C6 C7 C8 C13 -1.4(4)
C7 C8 C9 C10 178.1(3)
C13 C8 C9 C10 -2.1(4)
C8 C9 C10 C11 0.9(4)
C9 C10 C11 C12 0.7(5)
C10 C11 C12 C13 -0.9(4)
C11 C12 C13 C14 -179.0(2)
C11 C12 C13 C8 -0.4(4)
C7 C8 C13 C14 0.3(3)
C9 C8 C13 C14 -179.4(2)
C7 C8 C13 C12 -178.4(2)
C9 C8 C13 C12 1.8(3)
C2 C1 C14 C13 177.7(2)
C6 C1 C14 C13 -1.7(3)
C2 C1 C14 C15 -5.2(4)
C6 C1 C14 C15 175.5(2)
C12 C13 C14 C1 179.9(2)
C8 C13 C14 C1 1.2(4)
C12 C13 C14 C15 2.7(4)
C8 C13 C14 C15 -175.9(2)
C1 C14 C15 O1 -77.6(3)
C13 C14 C15 O1 99.6(3)
C1 C14 C15 C16 101.5(3)
C13 C14 C15 C16 -81.3(3)
O1 C15 C16 C17 169.2(3)
C14 C15 C16 C17 -9.8(4)
C15 C16 C17 C18 -175.6(2)
C16 C17 C18 C19 171.5(3)
C16 C17 C18 C23 -7.2(4)
C23 C18 C19 C20 1.1(4)
C17 C18 C19 C20 -177.7(3)
C18 C19 C20 C21 0.5(5)
C24 N1 C21 C20 -5.5(4)
C28 N1 C21 C20 -146.8(3)
C24 N1 C21 C22 176.8(2)
C28 N1 C21 C22 35.5(3)
C19 C20 C21 N1 -179.3(2)
C19 C20 C21 C22 -1.5(4)
N1 C21 C22 C23 178.8(2)
C20 C21 C22 C23 0.9(4)
C21 C22 C23 C18 0.7(4)
C19 C18 C23 C22 -1.7(4)
C17 C18 C23 C22 177.1(2)
C21 N1 C24 C25 165.5(2)
C28 N1 C24 C25 -51.5(3)
N1 C24 C25 C26 51.8(4)
C24 C25 C26 C27 -52.4(4)
C25 C26 C27 C28 53.5(4)
C21 N1 C28 C27 -163.3(2)
C24 N1 C28 C27 53.3(3)
C26 C27 C28 N1 -54.9(4)

_cod_database_fobs_code 2242491
